data_4103464
loop_
_publ_author_name
'Peter Dr\"ose'
'Cristian G. Hrib'
'Frank T. Edelmann'

_publ_section_title
;
 Carboranylamidinates
;
_journal_name_full 'Journal of the American Chemical Society'
_journal_page_first 15540
_journal_page_last 15541
_journal_paper_doi 10.1021/ja108051u
_journal_volume 132
_journal_year 2010
_chemical_formula_sum 'C13 H35 B10 Li N2 O2'
_chemical_formula_weight 366.47
_chemical_name_systematic
; 
 ? 
;
_space_group_IT_number 2
_symmetry_cell_setting triclinic
_symmetry_space_group_name_Hall '-P 1'
_symmetry_space_group_name_H-M 'P -1'
_atom_sites_solution_hydrogens geom
_atom_sites_solution_primary direct
_atom_sites_solution_secondary difmap
_audit_creation_method SHELXL-97
_cell_angle_alpha 84.90(3)
_cell_angle_beta 86.31(3)
_cell_angle_gamma 81.66(3)
_cell_formula_units_Z 2
_cell_length_a 8.3125(17)
_cell_length_b 8.8541(18)
_cell_length_c 15.564(3)
_cell_measurement_reflns_used 17891
_cell_measurement_temperature 133(2)
_cell_measurement_theta_max 29.55
_cell_measurement_theta_min 2.33
_cell_volume 1127.4(4)
_computing_cell_refinement 'STOE X-AREA'
_computing_data_collection 'STOE X-AREA'
_computing_data_reduction 'STOE X-RED'
_computing_molecular_graphics 'Bruker SHELXTL'
_computing_publication_material 'Bruker SHELXTL'
_computing_structure_refinement 'SHELXL-97 (Sheldrick, 1997)'
_computing_structure_solution 'SHELXS-97 (Sheldrick, 1990)'
_diffrn_ambient_temperature 133(2)
_diffrn_detector_area_resol_mean 6.67
_diffrn_measured_fraction_theta_full 0.995
_diffrn_measured_fraction_theta_max 0.995
_diffrn_measurement_device_type 'STOE IPDS 2T'
_diffrn_measurement_method 'rotation method'
_diffrn_radiation_monochromator graphite
_diffrn_radiation_source 'fine-focus sealed tube'
_diffrn_radiation_type MoK\a
_diffrn_radiation_wavelength 0.71073
_diffrn_reflns_av_R_equivalents 0.0394
_diffrn_reflns_av_sigmaI/netI 0.0399
_diffrn_reflns_limit_h_max 11
_diffrn_reflns_limit_h_min -11
_diffrn_reflns_limit_k_max 11
_diffrn_reflns_limit_k_min -11
_diffrn_reflns_limit_l_max 18
_diffrn_reflns_limit_l_min -20
_diffrn_reflns_number 11975
_diffrn_reflns_theta_full 28.00
_diffrn_reflns_theta_max 28.28
_diffrn_reflns_theta_min 2.33
_exptl_absorpt_coefficient_mu 0.061
_exptl_absorpt_correction_type none
_exptl_crystal_colour colourless
_exptl_crystal_density_diffrn 1.080
_exptl_crystal_density_method 'not measured'
_exptl_crystal_description prism
_exptl_crystal_F_000 392
_exptl_crystal_size_max 0.45
_exptl_crystal_size_mid 0.38
_exptl_crystal_size_min 0.30
_refine_diff_density_max 0.285
_refine_diff_density_min -0.216
_refine_diff_density_rms 0.038
_refine_ls_extinction_method none
_refine_ls_goodness_of_fit_ref 1.043
_refine_ls_hydrogen_treatment 'methyls rigid and other riding'
_refine_ls_matrix_type full
_refine_ls_number_parameters 263
_refine_ls_number_reflns 5554
_refine_ls_number_restraints 0
_refine_ls_restrained_S_all 1.043
_refine_ls_R_factor_all 0.0615
_refine_ls_R_factor_gt 0.0450
_refine_ls_shift/su_max 0.001
_refine_ls_shift/su_mean 0.000
_refine_ls_structure_factor_coef Fsqd
_refine_ls_weighting_details 'calc w=1/[\s^2^(Fo^2^)+(0.0510P)^2^+0.2677P] where P=(Fo^2^+2Fc^2^)/3'
_refine_ls_weighting_scheme calc
_refine_ls_wR_factor_gt 0.1012
_refine_ls_wR_factor_ref 0.1084
_reflns_number_gt 4424
_reflns_number_total 5554
_reflns_threshold_expression >2sigma(I)
_cod_data_source_file ja108051u_si_002.cif
_cod_data_source_block ip142
_cod_database_code 4103464

loop_
_symmetry_equiv_pos_as_xyz
'x, y, z'
'-x, -y, -z'

loop_
_atom_site_label
_atom_site_type_symbol
_atom_site_fract_x
_atom_site_fract_y
_atom_site_fract_z
_atom_site_U_iso_or_equiv
_atom_site_adp_type
_atom_site_occupancy
_atom_site_symmetry_multiplicity
_atom_site_calc_flag
_atom_site_refinement_flags
Li Li 0.1970(2) 0.1326(2) 0.15517(13) 0.0216(4) Uani 1 1 d .
O1 O 0.16290(10) -0.02084(9) 0.07487(6) 0.02321(19) Uani 1 1 d .
O2 O 0.35005(10) 0.20096(9) 0.06070(5) 0.01900(18) Uani 1 1 d .
N1 N 0.23316(12) 0.09189(11) 0.28256(6) 0.0189(2) Uani 1 1 d .
N2 N 0.12559(12) 0.16147(12) 0.42291(6) 0.0208(2) Uani 1 1 d .
H02 H 0.048(2) 0.2191(19) 0.4433(11) 0.033(4) Uiso 1 1 d .
C1 C -0.00577(13) 0.27758(12) 0.29542(7) 0.0153(2) Uani 1 1 d .
C2 C -0.00281(14) 0.29299(12) 0.18730(7) 0.0170(2) Uani 1 1 d .
C3 C 0.13338(13) 0.16679(12) 0.33503(7) 0.0168(2) Uani 1 1 d .
C4 C 0.36080(15) -0.03215(14) 0.31219(8) 0.0231(3) Uani 1 1 d .
H4 H 0.4216 0.0043 0.3579 0.028 Uiso 1 1 calc R
C5 C 0.47741(15) -0.07006(16) 0.23497(9) 0.0278(3) Uani 1 1 d .
H5A H 0.4182 -0.1061 0.1901 0.042 Uiso 1 1 calc R
H5B H 0.5653 -0.1504 0.2533 0.042 Uiso 1 1 calc R
H5C H 0.5236 0.0219 0.2119 0.042 Uiso 1 1 calc R
C6 C 0.28408(18) -0.17136(15) 0.34931(10) 0.0329(3) Uani 1 1 d .
H6A H 0.2124 -0.1445 0.3998 0.049 Uiso 1 1 calc R
H6B H 0.3699 -0.2545 0.3666 0.049 Uiso 1 1 calc R
H6C H 0.2205 -0.2048 0.3054 0.049 Uiso 1 1 calc R
C7 C 0.26047(15) 0.13355(14) 0.48149(8) 0.0224(2) Uani 1 1 d .
H7 H 0.3207 0.0286 0.4749 0.027 Uiso 1 1 calc R
C8 C 0.18541(16) 0.14039(15) 0.57282(8) 0.0260(3) Uani 1 1 d .
H8A H 0.1269 0.2432 0.5799 0.039 Uiso 1 1 calc R
H8B H 0.2716 0.1173 0.6141 0.039 Uiso 1 1 calc R
H8C H 0.1094 0.0651 0.5834 0.039 Uiso 1 1 calc R
C9 C 0.37733(18) 0.2496(2) 0.46133(10) 0.0371(3) Uani 1 1 d .
H9A H 0.4187 0.2462 0.4010 0.056 Uiso 1 1 calc R
H9B H 0.4685 0.2253 0.4994 0.056 Uiso 1 1 calc R
H9C H 0.3205 0.3523 0.4705 0.056 Uiso 1 1 calc R
C10 C 0.25682(17) 0.00064(14) -0.00374(8) 0.0258(3) Uani 1 1 d .
H10A H 0.1990 -0.0259 -0.0528 0.031 Uiso 1 1 calc R
H10B H 0.3632 -0.0659 -0.0013 0.031 Uiso 1 1 calc R
C11 C 0.28143(18) 0.16574(15) -0.01536(8) 0.0283(3) Uani 1 1 d .
H11A H 0.3557 0.1835 -0.0664 0.034 Uiso 1 1 calc R
H11B H 0.1761 0.2317 -0.0242 0.034 Uiso 1 1 calc R
C12 C 0.14045(19) -0.17678(16) 0.09439(10) 0.0355(3) Uani 1 1 d .
H12A H 0.0923 -0.2133 0.0456 0.053 Uiso 1 1 calc R
H12B H 0.0677 -0.1855 0.1461 0.053 Uiso 1 1 calc R
H12C H 0.2459 -0.2389 0.1048 0.053 Uiso 1 1 calc R
C13 C 0.38174(17) 0.35562(14) 0.05476(9) 0.0279(3) Uani 1 1 d .
H13A H 0.4615 0.3716 0.0068 0.042 Uiso 1 1 calc R
H13B H 0.4252 0.3768 0.1088 0.042 Uiso 1 1 calc R
H13C H 0.2804 0.4248 0.0445 0.042 Uiso 1 1 calc R
B3 B 0.04744(16) 0.43889(14) 0.24176(9) 0.0189(2) Uani 1 1 d .
H3 H 0.1734 0.4709 0.2375 0.023 Uiso 1 1 calc R
B4 B -0.07845(15) 0.44603(14) 0.33969(8) 0.0183(2) Uani 1 1 d .
H4A H -0.0361 0.4841 0.4001 0.022 Uiso 1 1 calc R
B5 B -0.19806(15) 0.29492(15) 0.34291(8) 0.0182(2) Uani 1 1 d .
H5 H -0.2345 0.2329 0.4054 0.022 Uiso 1 1 calc R
B6 B -0.14503(15) 0.19801(14) 0.24633(8) 0.0177(2) Uani 1 1 d .
H6 H -0.1455 0.0718 0.2448 0.021 Uiso 1 1 calc R
B7 B -0.08254(16) 0.47711(14) 0.15567(9) 0.0192(3) Uani 1 1 d .
H7A H -0.0440 0.5376 0.0931 0.023 Uiso 1 1 calc R
B8 B -0.13175(16) 0.57660(14) 0.25027(9) 0.0202(3) Uani 1 1 d .
H8 H -0.1255 0.7020 0.2509 0.024 Uiso 1 1 calc R
B9 B -0.28431(16) 0.48560(15) 0.31267(8) 0.0195(3) Uani 1 1 d .
H9 H -0.3794 0.5509 0.3546 0.023 Uiso 1 1 calc R
B10 B -0.32734(16) 0.33076(15) 0.25545(9) 0.0197(3) Uani 1 1 d .
H10 H -0.4507 0.2929 0.2597 0.024 Uiso 1 1 calc R
B11 B -0.20119(16) 0.32944(15) 0.15873(8) 0.0190(2) Uani 1 1 d .
H11 H -0.2423 0.2913 0.0980 0.023 Uiso 1 1 calc R
B12 B -0.28821(16) 0.50640(14) 0.19842(8) 0.0193(3) Uani 1 1 d .
H12 H -0.3865 0.5856 0.1649 0.023 Uiso 1 1 calc R

loop_
_atom_site_aniso_label
_atom_site_aniso_U_11
_atom_site_aniso_U_22
_atom_site_aniso_U_33
_atom_site_aniso_U_23
_atom_site_aniso_U_13
_atom_site_aniso_U_12
Li 0.0240(10) 0.0214(10) 0.0186(10) -0.0045(8) 0.0021(8) 0.0003(8)
O1 0.0258(4) 0.0203(4) 0.0246(4) -0.0065(3) 0.0054(3) -0.0066(3)
O2 0.0211(4) 0.0182(4) 0.0179(4) -0.0016(3) -0.0007(3) -0.0036(3)
N1 0.0185(4) 0.0185(5) 0.0180(5) -0.0031(4) -0.0011(4) 0.0046(4)
N2 0.0186(5) 0.0266(5) 0.0143(5) -0.0027(4) -0.0007(4) 0.0071(4)
C1 0.0171(5) 0.0151(5) 0.0127(5) -0.0025(4) -0.0004(4) 0.0016(4)
C2 0.0206(5) 0.0165(5) 0.0126(5) -0.0013(4) -0.0001(4) 0.0010(4)
C3 0.0170(5) 0.0165(5) 0.0160(5) -0.0010(4) -0.0018(4) 0.0011(4)
C4 0.0221(6) 0.0245(6) 0.0199(6) -0.0049(5) -0.0031(4) 0.0092(5)
C5 0.0227(6) 0.0317(7) 0.0263(6) -0.0093(5) -0.0019(5) 0.0102(5)
C6 0.0346(7) 0.0246(6) 0.0347(7) 0.0019(5) -0.0020(6) 0.0094(5)
C7 0.0222(5) 0.0268(6) 0.0163(5) -0.0032(4) -0.0033(4) 0.0053(5)
C8 0.0319(6) 0.0284(6) 0.0155(6) -0.0011(5) -0.0030(5) 0.0036(5)
C9 0.0305(7) 0.0551(9) 0.0279(7) -0.0047(6) -0.0004(6) -0.0127(6)
C10 0.0351(7) 0.0237(6) 0.0194(6) -0.0059(5) 0.0041(5) -0.0067(5)
C11 0.0440(8) 0.0254(6) 0.0171(6) -0.0002(5) -0.0056(5) -0.0093(5)
C12 0.0445(8) 0.0272(7) 0.0379(8) -0.0047(6) 0.0062(6) -0.0184(6)
C13 0.0316(7) 0.0206(6) 0.0330(7) -0.0023(5) -0.0026(5) -0.0086(5)
B3 0.0206(6) 0.0163(6) 0.0193(6) -0.0014(5) 0.0006(5) -0.0013(5)
B4 0.0199(6) 0.0166(6) 0.0174(6) -0.0056(5) -0.0004(5) 0.0028(4)
B5 0.0171(6) 0.0198(6) 0.0161(6) -0.0009(5) 0.0021(4) 0.0019(4)
B6 0.0196(6) 0.0161(6) 0.0170(6) -0.0012(5) -0.0010(5) -0.0009(4)
B7 0.0222(6) 0.0159(6) 0.0178(6) 0.0002(5) 0.0001(5) 0.0012(5)
B8 0.0236(6) 0.0147(6) 0.0210(6) -0.0019(5) -0.0005(5) 0.0019(5)
B9 0.0194(6) 0.0192(6) 0.0179(6) -0.0028(5) -0.0002(5) 0.0043(5)
B10 0.0174(6) 0.0206(6) 0.0201(6) -0.0004(5) -0.0015(5) 0.0002(5)
B11 0.0213(6) 0.0182(6) 0.0164(6) -0.0014(5) -0.0030(5) 0.0019(5)
B12 0.0210(6) 0.0174(6) 0.0179(6) -0.0010(5) -0.0018(5) 0.0026(5)

loop_
_atom_type_symbol
_atom_type_description
_atom_type_scat_dispersion_real
_atom_type_scat_dispersion_imag
_atom_type_scat_source
C C 0.0033 0.0016 'International Tables Vol C Tables 4.2.6.8 and 6.1.1.4'
H H 0.0000 0.0000 'International Tables Vol C Tables 4.2.6.8 and 6.1.1.4'
Li Li -0.0003 0.0001 'International Tables Vol C Tables 4.2.6.8 and 6.1.1.4'
B B 0.0013 0.0007 'International Tables Vol C Tables 4.2.6.8 and 6.1.1.4'
N N 0.0061 0.0033 'International Tables Vol C Tables 4.2.6.8 and 6.1.1.4'
O O 0.0106 0.0060 'International Tables Vol C Tables 4.2.6.8 and 6.1.1.4'

loop_
_geom_angle_atom_site_label_1
_geom_angle_atom_site_label_2
_geom_angle_atom_site_label_3
_geom_angle
O1 Li O2 84.00(9)
O1 Li N1 126.39(11)
O2 Li N1 128.51(12)
O1 Li C2 117.39(11)
O2 Li C2 116.13(11)
N1 Li C2 87.81(9)
O1 Li C11 57.96(6)
O2 Li C11 30.85(5)
N1 Li C11 156.65(11)
C2 Li C11 110.95(10)
C10 O1 C12 111.95(10)
C10 O1 Li 110.17(9)
C12 O1 Li 128.70(10)
C11 O2 C13 111.72(10)
C11 O2 Li 103.29(10)
C13 O2 Li 118.60(10)
C3 N1 C4 122.56(10)
C3 N1 Li 117.73(10)
C4 N1 Li 119.40(9)
C3 N2 C7 128.34(10)
C3 C1 C2 115.29(9)
C3 C1 B3 115.73(9)
C2 C1 B3 61.47(7)
C3 C1 B6 116.32(9)
C2 C1 B6 61.44(7)
B3 C1 B6 114.12(9)
C3 C1 B5 121.25(9)
C2 C1 B5 113.31(9)
B3 C1 B5 115.35(9)
B6 C1 B5 63.70(8)
C3 C1 B4 121.11(9)
C2 C1 B4 113.10(9)
B3 C1 B4 63.60(8)
B6 C1 B4 115.16(9)
B5 C1 B4 62.48(8)
C1 C2 B7 107.23(9)
C1 C2 B11 107.11(9)
B7 C2 B11 61.25(8)
C1 C2 B3 59.70(7)
B7 C2 B3 61.51(8)
B11 C2 B3 111.23(9)
C1 C2 B6 59.79(7)
B7 C2 B6 111.33(9)
B11 C2 B6 61.39(8)
B3 C2 B6 111.23(9)
C1 C2 Li 102.25(9)
B7 C2 Li 138.68(10)
B11 C2 Li 134.55(10)
B3 C2 Li 113.41(10)
B6 C2 Li 108.33(9)
N1 C3 N2 130.74(11)
N1 C3 C1 116.82(10)
N2 C3 C1 112.40(9)
N1 C4 C6 110.03(10)
N1 C4 C5 107.77(10)
C6 C4 C5 111.27(11)
N2 C7 C9 111.24(11)
N2 C7 C8 107.03(10)
C9 C7 C8 111.58(11)
O1 C10 C11 107.57(10)
O2 C11 C10 107.62(10)
O2 C11 Li 45.86(7)
C10 C11 Li 78.35(9)
C1 B3 C2 58.83(7)
C1 B3 B7 104.59(9)
C2 B3 B7 58.97(7)
C1 B3 B8 104.40(9)
C2 B3 B8 106.80(9)
B7 B3 B8 60.22(8)
C1 B3 B4 58.80(7)
C2 B3 B4 107.11(9)
B7 B3 B4 107.18(9)
B8 B3 B4 59.04(8)
C1 B4 B8 104.50(9)
C1 B4 B9 104.79(9)
B8 B4 B9 60.87(8)
C1 B4 B5 58.68(7)
B8 B4 B5 108.60(10)
B9 B4 B5 60.02(8)
C1 B4 B3 57.61(7)
B8 B4 B3 60.36(8)
B9 B4 B3 108.57(9)
B5 B4 B3 107.27(9)
C1 B5 B10 104.46(9)
C1 B5 B9 104.71(9)
B10 B5 B9 60.76(8)
C1 B5 B4 58.84(7)
B10 B5 B4 108.32(10)
B9 B5 B4 59.76(8)
C1 B5 B6 57.71(7)
B10 B5 B6 60.11(8)
B9 B5 B6 108.20(9)
B4 B5 B6 107.25(9)
C1 B6 C2 58.77(7)
C1 B6 B11 104.55(9)
C2 B6 B11 59.10(7)
C1 B6 B10 104.39(9)
C2 B6 B10 107.08(9)
B11 B6 B10 60.35(8)
C1 B6 B5 58.59(7)
C2 B6 B5 107.02(9)
B11 B6 B5 107.23(9)
B10 B6 B5 59.14(8)
C2 B7 B11 59.46(7)
C2 B7 B3 59.52(7)
B11 B7 B3 108.18(9)
C2 B7 B8 107.73(9)
B11 B7 B8 108.59(10)
B3 B7 B8 60.85(8)
C2 B7 B12 107.33(9)
B11 B7 B12 60.31(8)
B3 B7 B12 108.79(9)
B8 B7 B12 60.14(8)
B4 B8 B7 107.39(9)
B4 B8 B12 107.28(9)
B7 B8 B12 60.15(8)
B4 B8 B3 60.60(8)
B7 B8 B3 58.93(8)
B12 B8 B3 107.28(9)
B4 B8 B9 59.61(8)
B7 B8 B9 107.38(9)
B12 B8 B9 59.49(8)
B3 B8 B9 107.78(9)
B4 B9 B5 60.21(8)
B4 B9 B12 107.75(9)
B5 B9 B12 107.66(9)
B4 B9 B8 59.52(8)
B5 B9 B8 107.68(9)
B12 B9 B8 60.16(8)
B4 B9 B10 107.68(9)
B5 B9 B10 59.50(8)
B12 B9 B10 60.04(8)
B8 B9 B10 107.90(9)
B5 B10 B11 107.41(9)
B5 B10 B12 107.46(10)
B11 B10 B12 59.75(8)
B5 B10 B6 60.75(8)
B11 B10 B6 58.96(8)
B12 B10 B6 107.17(9)
B5 B10 B9 59.75(8)
B11 B10 B9 107.04(10)
B12 B10 B9 59.54(8)
B6 B10 B9 107.92(9)
C2 B11 B7 59.29(7)
C2 B11 B6 59.51(7)
B7 B11 B6 108.22(10)
C2 B11 B12 107.74(9)
B7 B11 B12 61.01(8)
B6 B11 B12 108.95(9)
C2 B11 B10 107.67(9)
B7 B11 B10 109.09(10)
B6 B11 B10 60.69(8)
B12 B11 B10 60.24(8)
B9 B12 B11 107.95(9)
B9 B12 B10 60.42(8)
B11 B12 B10 60.01(8)
B9 B12 B8 60.35(8)
B11 B12 B8 106.94(9)
B10 B12 B8 108.34(10)
B9 B12 B7 107.70(10)
B11 B12 B7 58.68(8)
B10 B12 B7 107.06(9)
B8 B12 B7 59.70(8)

loop_
_geom_bond_atom_site_label_1
_geom_bond_atom_site_label_2
_geom_bond_distance
Li O1 1.987(2)
Li O2 1.993(2)
Li N1 2.017(2)
Li C2 2.088(2)
Li C11 2.703(2)
O1 C10 1.4217(15)
O1 C12 1.4236(16)
O2 C11 1.4241(15)
O2 C13 1.4256(14)
N1 C3 1.2823(15)
N1 C4 1.4763(15)
N2 C3 1.3620(15)
N2 C7 1.4699(16)
C1 C3 1.5282(16)
C1 C2 1.6751(15)
C1 B3 1.6903(18)
C1 B6 1.6930(18)
C1 B5 1.7093(17)
C1 B4 1.7122(17)
C2 B7 1.7103(17)
C2 B11 1.7134(18)
C2 B3 1.7200(18)
C2 B6 1.7206(18)
C4 C6 1.521(2)
C4 C5 1.5245(17)
C7 C9 1.513(2)
C7 C8 1.5178(17)
C10 C11 1.4989(18)
B3 B7 1.754(2)
B3 B8 1.7886(19)
B3 B4 1.7930(19)
B4 B8 1.765(2)
B4 B9 1.7664(19)
B4 B5 1.774(2)
B5 B10 1.767(2)
B5 B9 1.7711(19)
B5 B6 1.7956(19)
B6 B11 1.7530(19)
B6 B10 1.7842(19)
B7 B11 1.744(2)
B7 B8 1.7775(19)
B7 B12 1.7856(19)
B8 B12 1.785(2)
B8 B9 1.789(2)
B9 B12 1.7732(19)
B9 B10 1.789(2)
B10 B11 1.7783(19)
B10 B12 1.782(2)
B11 B12 1.7735(19)

loop_
_geom_torsion_atom_site_label_1
_geom_torsion_atom_site_label_2
_geom_torsion_atom_site_label_3
_geom_torsion_atom_site_label_4
_geom_torsion
O2 Li O1 C10 -1.46(11)
N1 Li O1 C10 -135.91(13)
C2 Li O1 C10 114.91(12)
C11 Li O1 C10 16.25(9)
O2 Li O1 C12 142.11(11)
N1 Li O1 C12 7.7(2)
C2 Li O1 C12 -101.52(15)
C11 Li O1 C12 159.82(12)
O1 Li O2 C11 30.19(10)
N1 Li O2 C11 162.93(12)
C2 Li O2 C11 -87.44(13)
O1 Li O2 C13 154.37(9)
N1 Li O2 C13 -72.89(16)
C2 Li O2 C13 36.74(16)
C11 Li O2 C13 124.18(13)
O1 Li N1 C3 -122.21(13)
O2 Li N1 C3 122.92(13)
C2 Li N1 C3 0.73(13)
C11 Li N1 C3 145.2(2)
O1 Li N1 C4 51.60(17)
O2 Li N1 C4 -63.27(17)
C2 Li N1 C4 174.54(10)
C11 Li N1 C4 -40.9(3)
C3 C1 C2 B7 -147.40(10)
B3 C1 C2 B7 -40.56(8)
B6 C1 C2 B7 105.08(9)
B5 C1 C2 B7 66.68(11)
B4 C1 C2 B7 -2.02(12)
C3 C1 C2 B11 148.16(9)
B3 C1 C2 B11 -105.00(9)
B6 C1 C2 B11 40.64(8)
B5 C1 C2 B11 2.24(11)
B4 C1 C2 B11 -66.46(11)
C3 C1 C2 B3 -106.83(10)
B6 C1 C2 B3 145.64(9)
B5 C1 C2 B3 107.24(10)
B4 C1 C2 B3 38.54(9)
C3 C1 C2 B6 107.53(10)
B3 C1 C2 B6 -145.64(9)
B5 C1 C2 B6 -38.40(9)
B4 C1 C2 B6 -107.10(10)
C3 C1 C2 Li 3.29(12)
B3 C1 C2 Li 110.12(10)
B6 C1 C2 Li -104.24(9)
B5 C1 C2 Li -142.63(10)
B4 C1 C2 Li 148.66(10)
O1 Li C2 C1 128.37(11)
O2 Li C2 C1 -134.56(11)
N1 Li C2 C1 -2.09(10)
C11 Li C2 C1 -167.83(8)
O1 Li C2 B7 -96.72(17)
O2 Li C2 B7 0.3(2)
N1 Li C2 B7 132.82(13)
C11 Li C2 B7 -32.92(19)
O1 Li C2 B11 -1.1(2)
O2 Li C2 B11 95.94(15)
N1 Li C2 B11 -131.59(12)
C11 Li C2 B11 62.67(16)
O1 Li C2 B3 -169.57(10)
O2 Li C2 B3 -72.51(14)
N1 Li C2 B3 59.97(11)
C11 Li C2 B3 -105.77(11)
O1 Li C2 B6 66.43(13)
O2 Li C2 B6 163.50(10)
N1 Li C2 B6 -64.03(10)
C11 Li C2 B6 130.23(9)
C4 N1 C3 N2 5.0(2)
Li N1 C3 N2 178.63(12)
C4 N1 C3 C1 -172.37(10)
Li N1 C3 C1 1.24(15)
C7 N2 C3 N1 34.0(2)
C7 N2 C3 C1 -148.49(11)
C2 C1 C3 N1 -3.20(15)
B3 C1 C3 N1 -72.18(13)
B6 C1 C3 N1 65.93(14)
B5 C1 C3 N1 139.80(11)
B4 C1 C3 N1 -145.58(11)
C2 C1 C3 N2 178.93(9)
B3 C1 C3 N2 109.95(11)
B6 C1 C3 N2 -111.93(11)
B5 C1 C3 N2 -38.07(14)
B4 C1 C3 N2 36.56(14)
C3 N1 C4 C6 70.72(15)
Li N1 C4 C6 -102.78(13)
C3 N1 C4 C5 -167.80(11)
Li N1 C4 C5 18.71(15)
C3 N2 C7 C9 57.63(16)
C3 N2 C7 C8 179.75(11)
C12 O1 C10 C11 -176.68(11)
Li O1 C10 C11 -26.65(14)
C13 O2 C11 C10 178.56(10)
Li O2 C11 C10 -52.87(12)
C13 O2 C11 Li -128.57(12)
O1 C10 C11 O2 54.17(14)
O1 C10 C11 Li 18.42(10)
O1 Li C11 O2 -143.85(12)
N1 Li C11 O2 -35.4(3)
C2 Li C11 O2 106.18(13)
O1 Li C11 C10 -14.73(8)
O2 Li C11 C10 129.11(13)
N1 Li C11 C10 93.7(3)
C2 Li C11 C10 -124.71(12)
C3 C1 B3 C2 106.13(10)
B6 C1 B3 C2 -32.90(8)
B5 C1 B3 C2 -103.93(10)
B4 C1 B3 C2 -140.22(9)
C3 C1 B3 B7 144.87(9)
C2 C1 B3 B7 38.74(8)
B6 C1 B3 B7 5.84(11)
B5 C1 B3 B7 -65.19(11)
B4 C1 B3 B7 -101.48(9)
C3 C1 B3 B8 -152.72(9)
C2 C1 B3 B8 101.15(10)
B6 C1 B3 B8 68.26(11)
B5 C1 B3 B8 -2.78(12)
B4 C1 B3 B8 -39.07(9)
C3 C1 B3 B4 -113.65(10)
C2 C1 B3 B4 140.22(9)
B6 C1 B3 B4 107.32(10)
B5 C1 B3 B4 36.29(9)
B7 C2 B3 C1 135.03(9)
B11 C2 B3 C1 97.97(10)
B6 C2 B3 C1 31.55(8)
Li C2 B3 C1 -90.84(10)
C1 C2 B3 B7 -135.03(9)
B11 C2 B3 B7 -37.07(9)
B6 C2 B3 B7 -103.48(10)
Li C2 B3 B7 134.12(11)
C1 C2 B3 B8 -96.95(10)
B7 C2 B3 B8 38.09(9)
B11 C2 B3 B8 1.02(12)
B6 C2 B3 B8 -65.39(11)
Li C2 B3 B8 172.21(9)
C1 C2 B3 B4 -34.93(8)
B7 C2 B3 B4 100.10(10)
B11 C2 B3 B4 63.03(11)
B6 C2 B3 B4 -3.38(12)
Li C2 B3 B4 -125.78(10)
C3 C1 B4 B8 145.17(10)
C2 C1 B4 B8 2.05(12)
B3 C1 B4 B8 39.72(9)
B6 C1 B4 B8 -66.00(12)
B5 C1 B4 B8 -103.19(10)
C3 C1 B4 B9 -151.69(10)
C2 C1 B4 B9 65.19(11)
B3 C1 B4 B9 102.86(10)
B6 C1 B4 B9 -2.85(12)
B5 C1 B4 B9 -40.05(9)
C3 C1 B4 B5 -111.64(11)
C2 C1 B4 B5 105.24(10)
B3 C1 B4 B5 142.91(10)
B6 C1 B4 B5 37.19(9)
C3 C1 B4 B3 105.45(11)
C2 C1 B4 B3 -37.67(9)
B6 C1 B4 B3 -105.72(10)
B5 C1 B4 B3 -142.91(10)
C2 B3 B4 C1 34.95(8)
B7 B3 B4 C1 96.96(10)
B8 B3 B4 C1 134.62(10)
C1 B3 B4 B8 -134.62(10)
C2 B3 B4 B8 -99.67(10)
B7 B3 B4 B8 -37.66(9)
C1 B3 B4 B9 -96.07(10)
C2 B3 B4 B9 -61.12(11)
B7 B3 B4 B9 0.89(12)
B8 B3 B4 B9 38.55(9)
C1 B3 B4 B5 -32.65(8)
C2 B3 B4 B5 2.30(12)
B7 B3 B4 B5 64.31(11)
B8 B3 B4 B5 101.96(10)
C3 C1 B5 B10 -145.66(10)
C2 C1 B5 B10 -2.00(11)
B3 C1 B5 B10 66.20(12)
B6 C1 B5 B10 -39.48(8)
B4 C1 B5 B10 102.91(10)
C3 C1 B5 B9 151.33(10)
C2 C1 B5 B9 -65.01(11)
B3 C1 B5 B9 3.19(12)
B6 C1 B5 B9 -102.49(10)
B4 C1 B5 B9 39.90(8)
C3 C1 B5 B4 111.43(11)
C2 C1 B5 B4 -104.91(10)
B3 C1 B5 B4 -36.71(10)
B6 C1 B5 B4 -142.39(9)
C3 C1 B5 B6 -106.18(11)
C2 C1 B5 B6 37.48(8)
B3 C1 B5 B6 105.68(10)
B4 C1 B5 B6 142.39(9)
B8 B4 B5 C1 96.00(9)
B9 B4 B5 C1 134.10(9)
B3 B4 B5 C1 32.23(8)
C1 B4 B5 B10 -96.15(9)
B8 B4 B5 B10 -0.15(11)
B9 B4 B5 B10 37.94(9)
B3 B4 B5 B10 -63.93(11)
C1 B4 B5 B9 -134.10(9)
B8 B4 B5 B9 -38.09(9)
B3 B4 B5 B9 -101.87(10)
C1 B4 B5 B6 -32.70(8)
B8 B4 B5 B6 63.31(11)
B9 B4 B5 B6 101.40(10)
B3 B4 B5 B6 -0.47(11)
C3 C1 B6 C2 -105.87(10)
B3 C1 B6 C2 32.91(8)
B5 C1 B6 C2 140.49(9)
B4 C1 B6 C2 103.76(10)
C3 C1 B6 B11 -144.80(9)
C2 C1 B6 B11 -38.94(8)
B3 C1 B6 B11 -6.03(11)
B5 C1 B6 B11 101.55(9)
B4 C1 B6 B11 64.82(11)
C3 C1 B6 B10 152.65(9)
C2 C1 B6 B10 -101.49(9)
B3 C1 B6 B10 -68.58(11)
B5 C1 B6 B10 39.00(9)
B4 C1 B6 B10 2.28(12)
C3 C1 B6 B5 113.65(11)
C2 C1 B6 B5 -140.49(9)
B3 C1 B6 B5 -107.58(10)
B4 C1 B6 B5 -36.73(9)
B7 C2 B6 C1 -98.08(10)
B11 C2 B6 C1 -134.85(9)
B3 C2 B6 C1 -31.52(8)
Li C2 B6 C1 93.77(10)
C1 C2 B6 B11 134.85(9)
B7 C2 B6 B11 36.76(9)
B3 C2 B6 B11 103.33(10)
Li C2 B6 B11 -131.39(10)
C1 C2 B6 B10 96.76(10)
B7 C2 B6 B10 -1.33(12)
B11 C2 B6 B10 -38.09(9)
B3 C2 B6 B10 65.24(11)
Li C2 B6 B10 -169.48(9)
C1 C2 B6 B5 34.60(8)
B7 C2 B6 B5 -63.48(11)
B11 C2 B6 B5 -100.24(10)
B3 C2 B6 B5 3.08(12)
Li C2 B6 B5 128.37(10)
B10 B5 B6 C1 134.75(10)
B9 B5 B6 C1 96.22(10)
B4 B5 B6 C1 33.15(8)
C1 B5 B6 C2 -34.68(8)
B10 B5 B6 C2 100.08(10)
B9 B5 B6 C2 61.54(11)
B4 B5 B6 C2 -1.53(11)
C1 B5 B6 B11 -96.82(10)
B10 B5 B6 B11 37.94(9)
B9 B5 B6 B11 -0.60(12)
B4 B5 B6 B11 -63.66(11)
C1 B5 B6 B10 -134.75(10)
B9 B5 B6 B10 -38.54(9)
B4 B5 B6 B10 -101.60(10)
C1 C2 B7 B11 -100.44(9)
B3 C2 B7 B11 -140.14(9)
B6 C2 B7 B11 -36.82(9)
Li C2 B7 B11 126.00(15)
C1 C2 B7 B3 39.70(8)
B11 C2 B7 B3 140.14(9)
B6 C2 B7 B3 103.32(10)
Li C2 B7 B3 -93.85(15)
C1 C2 B7 B8 1.10(12)
B11 C2 B7 B8 101.54(10)
B3 C2 B7 B8 -38.60(9)
B6 C2 B7 B8 64.72(12)
Li C2 B7 B8 -132.46(14)
C1 C2 B7 B12 -62.30(11)
B11 C2 B7 B12 38.14(9)
B3 C2 B7 B12 -102.00(10)
B6 C2 B7 B12 1.32(12)
Li C2 B7 B12 164.14(13)
C1 B3 B7 C2 -38.67(8)
B8 B3 B7 C2 -137.12(9)
B4 B3 B7 C2 -99.99(10)
C1 B3 B7 B11 -3.15(11)
C2 B3 B7 B11 35.52(8)
B8 B3 B7 B11 -101.60(10)
B4 B3 B7 B11 -64.47(11)
C1 B3 B7 B8 98.45(9)
C2 B3 B7 B8 137.12(9)
B4 B3 B7 B8 37.13(9)
C1 B3 B7 B12 60.82(11)
C2 B3 B7 B12 99.49(10)
B8 B3 B7 B12 -37.64(9)
B4 B3 B7 B12 -0.51(12)
C1 B4 B8 B7 -1.25(12)
B9 B4 B8 B7 -100.32(10)
B5 B4 B8 B7 -62.60(11)
B3 B4 B8 B7 37.13(9)
C1 B4 B8 B12 62.09(11)
B9 B4 B8 B12 -36.98(8)
B5 B4 B8 B12 0.74(11)
B3 B4 B8 B12 100.47(10)
C1 B4 B8 B3 -38.38(8)
B9 B4 B8 B3 -137.45(9)
B5 B4 B8 B3 -99.73(10)
C1 B4 B8 B9 99.07(10)
B5 B4 B8 B9 37.72(8)
B3 B4 B8 B9 137.45(9)
C2 B7 B8 B4 0.12(12)
B11 B7 B8 B4 63.04(12)
B3 B7 B8 B4 -37.88(9)
B12 B7 B8 B4 100.32(10)
C2 B7 B8 B12 -100.20(10)
B11 B7 B8 B12 -37.28(9)
B3 B7 B8 B12 -138.20(10)
C2 B7 B8 B3 38.00(9)
B11 B7 B8 B3 100.92(10)
B12 B7 B8 B3 138.20(10)
C2 B7 B8 B9 -62.66(11)
B11 B7 B8 B9 0.26(12)
B3 B7 B8 B9 -100.66(10)
B12 B7 B8 B9 37.54(8)
C1 B3 B8 B4 38.95(9)
C2 B3 B8 B4 100.22(10)
B7 B3 B8 B4 137.74(10)
C1 B3 B8 B7 -98.79(10)
C2 B3 B8 B7 -37.52(9)
B4 B3 B8 B7 -137.74(10)
C1 B3 B8 B12 -61.53(11)
C2 B3 B8 B12 -0.26(12)
B7 B3 B8 B12 37.26(9)
B4 B3 B8 B12 -100.48(10)
C1 B3 B8 B9 1.17(12)
C2 B3 B8 B9 62.44(11)
B7 B3 B8 B9 99.96(10)
B4 B3 B8 B9 -37.78(9)
C1 B4 B9 B5 39.39(8)
B8 B4 B9 B5 137.98(9)
B3 B4 B9 B5 99.66(10)
C1 B4 B9 B12 -61.20(11)
B8 B4 B9 B12 37.39(9)
B5 B4 B9 B12 -100.59(10)
B3 B4 B9 B12 -0.93(12)
C1 B4 B9 B8 -98.59(9)
B5 B4 B9 B8 -137.98(9)
B3 B4 B9 B8 -38.32(9)
C1 B4 B9 B10 2.16(12)
B8 B4 B9 B10 100.76(10)
B5 B4 B9 B10 -37.22(9)
B3 B4 B9 B10 62.44(11)
C1 B5 B9 B4 -39.45(8)
B10 B5 B9 B4 -138.01(9)
B6 B5 B9 B4 -99.77(10)
C1 B5 B9 B12 61.29(11)
B10 B5 B9 B12 -37.27(9)
B4 B5 B9 B12 100.74(10)
B6 B5 B9 B12 0.97(12)
C1 B5 B9 B8 -2.18(12)
B10 B5 B9 B8 -100.75(10)
B4 B5 B9 B8 37.26(9)
B6 B5 B9 B8 -62.50(12)
C1 B5 B9 B10 98.57(10)
B4 B5 B9 B10 138.01(9)
B6 B5 B9 B10 38.24(9)
B7 B8 B9 B4 100.35(10)
B12 B8 B9 B4 138.19(9)
B3 B8 B9 B4 38.22(9)
B4 B8 B9 B5 -37.57(9)
B7 B8 B9 B5 62.77(12)
B12 B8 B9 B5 100.62(10)
B3 B8 B9 B5 0.65(12)
B4 B8 B9 B12 -138.19(9)
B7 B8 B9 B12 -37.84(8)
B3 B8 B9 B12 -99.96(10)
B4 B8 B9 B10 -100.38(10)
B7 B8 B9 B10 -0.04(12)
B12 B8 B9 B10 37.80(9)
B3 B8 B9 B10 -62.16(12)
C1 B5 B10 B11 0.96(11)
B9 B5 B10 B11 99.94(10)
B4 B5 B10 B11 62.44(11)
B6 B5 B10 B11 -37.35(9)
C1 B5 B10 B12 -61.98(11)
B9 B5 B10 B12 37.00(8)
B4 B5 B10 B12 -0.50(11)
B6 B5 B10 B12 -100.29(10)
C1 B5 B10 B6 38.31(8)
B9 B5 B10 B6 137.29(10)
B4 B5 B10 B6 99.79(9)
C1 B5 B10 B9 -98.98(10)
B4 B5 B10 B9 -37.50(8)
B6 B5 B10 B9 -137.29(10)
C1 B6 B10 B5 -38.73(8)
C2 B6 B10 B5 -99.97(10)
B11 B6 B10 B5 -137.50(10)
C1 B6 B10 B11 98.76(10)
C2 B6 B10 B11 37.52(9)
B5 B6 B10 B11 137.50(10)
C1 B6 B10 B12 62.03(11)
C2 B6 B10 B12 0.79(12)
B11 B6 B10 B12 -36.73(9)
B5 B6 B10 B12 100.77(10)
C1 B6 B10 B9 -0.73(12)
C2 B6 B10 B9 -61.96(11)
B11 B6 B10 B9 -99.49(10)
B5 B6 B10 B9 38.01(9)
B4 B9 B10 B5 37.54(9)
B12 B9 B10 B5 138.24(9)
B8 B9 B10 B5 100.38(10)
B4 B9 B10 B11 -63.03(11)
B5 B9 B10 B11 -100.57(10)
B12 B9 B10 B11 37.67(9)
B8 B9 B10 B11 -0.19(12)
B4 B9 B10 B12 -100.70(10)
B5 B9 B10 B12 -138.24(9)
B8 B9 B10 B12 -37.86(9)
B4 B9 B10 B6 -0.92(12)
B5 B9 B10 B6 -38.46(9)
B12 B9 B10 B6 99.78(10)
B8 B9 B10 B6 61.92(12)
C1 C2 B11 B7 100.64(9)
B3 C2 B11 B7 37.17(9)
B6 C2 B11 B7 140.51(9)
Li C2 B11 B7 -131.45(14)
C1 C2 B11 B6 -39.87(8)
B7 C2 B11 B6 -140.51(9)
B3 C2 B11 B6 -103.34(10)
Li C2 B11 B6 88.04(14)
C1 C2 B11 B12 62.09(11)
B7 C2 B11 B12 -38.55(9)
B3 C2 B11 B12 -1.38(12)
B6 C2 B11 B12 101.96(10)
Li C2 B11 B12 -170.00(12)
C1 C2 B11 B10 -1.49(11)
B7 C2 B11 B10 -102.13(10)
B3 C2 B11 B10 -64.95(11)
B6 C2 B11 B10 38.39(9)
Li C2 B11 B10 126.42(13)
B3 B7 B11 C2 -35.54(8)
B8 B7 B11 C2 -100.05(10)
B12 B7 B11 C2 -137.26(9)
C2 B7 B11 B6 35.23(8)
B3 B7 B11 B6 -0.31(12)
B8 B7 B11 B6 -64.82(11)
B12 B7 B11 B6 -102.03(10)
C2 B7 B11 B12 137.26(9)
B3 B7 B11 B12 101.72(10)
B8 B7 B11 B12 37.21(9)
C2 B7 B11 B10 99.67(10)
B3 B7 B11 B10 64.13(11)
B8 B7 B11 B10 -0.38(12)
B12 B7 B11 B10 -37.59(9)
C1 B6 B11 C2 38.78(8)
B10 B6 B11 C2 137.27(9)
B5 B6 B11 C2 99.88(10)
C1 B6 B11 B7 3.64(11)
C2 B6 B11 B7 -35.14(8)
B10 B6 B11 B7 102.13(10)
B5 B6 B11 B7 64.74(11)
C1 B6 B11 B12 -61.11(11)
C2 B6 B11 B12 -99.89(10)
B10 B6 B11 B12 37.38(9)
B5 B6 B11 B12 -0.01(12)
C1 B6 B11 B10 -98.49(9)
C2 B6 B11 B10 -137.27(9)
B5 B6 B11 B10 -37.39(9)
B5 B10 B11 C2 0.30(12)
B12 B10 B11 C2 100.74(10)
B6 B10 B11 C2 -37.85(9)
B9 B10 B11 C2 63.17(11)
B5 B10 B11 B7 -62.51(11)
B12 B10 B11 B7 37.93(9)
B6 B10 B11 B7 -100.66(10)
B9 B10 B11 B7 0.36(12)
B5 B10 B11 B6 38.16(9)
B12 B10 B11 B6 138.59(10)
B9 B10 B11 B6 101.02(10)
B5 B10 B11 B12 -100.43(10)
B6 B10 B11 B12 -138.59(10)
B9 B10 B11 B12 -37.57(9)
B4 B9 B12 B11 62.57(12)
B5 B9 B12 B11 -0.98(12)
B8 B9 B12 B11 99.67(10)
B10 B9 B12 B11 -38.01(9)
B4 B9 B12 B10 100.58(10)
B5 B9 B12 B10 37.03(9)
B8 B9 B12 B10 137.68(9)
B4 B9 B12 B8 -37.11(8)
B5 B9 B12 B8 -100.65(10)
B10 B9 B12 B8 -137.68(9)
B4 B9 B12 B7 0.61(12)
B5 B9 B12 B7 -62.93(12)
B8 B9 B12 B7 37.72(8)
B10 B9 B12 B7 -99.96(10)
C2 B11 B12 B9 -62.42(12)
B7 B11 B12 B9 -100.20(10)
B6 B11 B12 B9 0.61(13)
B10 B11 B12 B9 38.19(9)
C2 B11 B12 B10 -100.61(10)
B7 B11 B12 B10 -138.39(10)
B6 B11 B12 B10 -37.58(9)
C2 B11 B12 B8 1.16(12)
B7 B11 B12 B8 -36.62(9)
B6 B11 B12 B8 64.19(12)
B10 B11 B12 B8 101.77(10)
C2 B11 B12 B7 37.78(9)
B6 B11 B12 B7 100.81(11)
B10 B11 B12 B7 138.39(10)
B5 B10 B12 B9 -37.09(8)
B11 B10 B12 B9 -137.44(9)
B6 B10 B12 B9 -101.06(10)
B5 B10 B12 B11 100.35(10)
B6 B10 B12 B11 36.38(9)
B9 B10 B12 B11 137.44(9)
B5 B10 B12 B8 0.96(11)
B11 B10 B12 B8 -99.39(10)
B6 B10 B12 B8 -63.01(11)
B9 B10 B12 B8 38.05(8)
B5 B10 B12 B7 63.95(11)
B11 B10 B12 B7 -36.40(9)
B6 B10 B12 B7 -0.02(12)
B9 B10 B12 B7 101.04(10)
B4 B8 B12 B9 37.03(8)
B7 B8 B12 B9 137.55(9)
B3 B8 B12 B9 100.83(10)
B4 B8 B12 B11 -64.34(11)
B7 B8 B12 B11 36.17(9)
B3 B8 B12 B11 -0.55(12)
B9 B8 B12 B11 -101.38(10)
B4 B8 B12 B10 -1.05(11)
B7 B8 B12 B10 99.46(10)
B3 B8 B12 B10 62.74(11)
B9 B8 B12 B10 -38.08(9)
B4 B8 B12 B7 -100.51(10)
B3 B8 B12 B7 -36.72(9)
B9 B8 B12 B7 -137.55(9)
C2 B7 B12 B9 62.87(11)
B11 B7 B12 B9 100.63(10)
B3 B7 B12 B9 -0.06(12)
B8 B7 B12 B9 -38.01(9)
C2 B7 B12 B11 -37.76(9)
B3 B7 B12 B11 -100.69(10)
B8 B7 B12 B11 -138.63(10)
C2 B7 B12 B10 -0.77(12)
B11 B7 B12 B10 36.99(9)
B3 B7 B12 B10 -63.70(12)
B8 B7 B12 B10 -101.65(10)
C2 B7 B12 B8 100.88(10)
B11 B7 B12 B8 138.63(10)
B3 B7 B12 B8 37.95(9)
